data_7155247
loop_
_publ_author_name
'Singh, Dharmender'
'Devi, Nisha'
'Kumar, Vipin'
'Malakar, Chandi C.'
'Mehra, Saloni'
'Rattan, Sunita'
'Rawal, Ravindra K.'
'Singh, Virender'

_publ_section_title
;
 Natural product inspired design and synthesis of \b-carboline and
 \g-lactone based molecular hybrids.
;
_journal_issue 34
_journal_name_full 'Organic &amp; biomolecular chemistry'
_journal_page_first 8154
_journal_page_last 8166
_journal_paper_doi 10.1039/c6ob01216g
_journal_volume 14
_journal_year 2016
_chemical_formula_sum 'C24 H18 N2 O4'
_chemical_formula_weight 398.40
_chemical_melting_point 477
_chemical_name_systematic
'methyl 1-((2R,3R)-4-methylene-5-oxo-3-phenyltetrahydrofuran-2-yl)-9H-pyrido[3,4-b]indole-3-carboxylate'
_space_group_crystal_system orthorhombic
_space_group_IT_number 61
_space_group_name_Hall '-P 2ac 2ab'
_space_group_name_H-M_alt 'P b c a'
_symmetry_space_group_name_Hall '-P 2ac 2ab'
_symmetry_space_group_name_H-M 'P b c a'
_atom_sites_solution_hydrogens difmap
_audit_creation_method SHELXL-2013
_audit_update_record
;
2016-05-28 deposited with the CCDC.
2016-08-01 downloaded from the CCDC.
;
_cell_angle_alpha 90
_cell_angle_beta 90
_cell_angle_gamma 90
_cell_formula_units_Z 8
_cell_length_a 9.8351(6)
_cell_length_b 19.0381(12)
_cell_length_c 20.4995(13)
_cell_measurement_reflns_used 9804
_cell_measurement_temperature 273(2)
_cell_measurement_theta_max 25.23
_cell_measurement_theta_min 3.06
_cell_volume 3838.4(4)
_computing_cell_refinement 'Bruker SAINT'
_computing_data_collection 'Bruker APEX2'
_computing_data_reduction 'Bruker SAINT'
_computing_molecular_graphics 'Bruker SHELXTL'
_computing_publication_material 'Bruker SHELXTL'
_computing_structure_refinement 'SHELXL-2013 (Sheldrick, 2013)'
_computing_structure_solution 'SHELXS-97 (Sheldrick 2008)'
_diffrn_ambient_temperature 273(2)
_diffrn_measured_fraction_theta_full 0.972
_diffrn_measured_fraction_theta_max 0.998
_diffrn_measurement_device_type 'Bruker APEX-II CCD'
_diffrn_measurement_method '\f and \w scans'
_diffrn_radiation_type MoK\a
_diffrn_radiation_wavelength 0.71073
_diffrn_reflns_av_R_equivalents 0.0930
_diffrn_reflns_av_unetI/netI 0.0245
_diffrn_reflns_Laue_measured_fraction_full 0.972
_diffrn_reflns_Laue_measured_fraction_max 0.998
_diffrn_reflns_limit_h_max 11
_diffrn_reflns_limit_h_min -11
_diffrn_reflns_limit_k_max 22
_diffrn_reflns_limit_k_min -22
_diffrn_reflns_limit_l_max 24
_diffrn_reflns_limit_l_min -24
_diffrn_reflns_number 97825
_diffrn_reflns_point_group_measured_fraction_full 0.972
_diffrn_reflns_point_group_measured_fraction_max 0.998
_diffrn_reflns_theta_full 25.242
_diffrn_reflns_theta_max 24.999
_diffrn_reflns_theta_min 3.063
_exptl_absorpt_coefficient_mu 0.095
_exptl_absorpt_correction_type none
_exptl_crystal_colour White
_exptl_crystal_density_diffrn 1.379
_exptl_crystal_description block
_exptl_crystal_F_000 1664
_exptl_crystal_recrystallization_method 'Re-crystallisation from solvent'
_exptl_crystal_size_max 0.32
_exptl_crystal_size_mid 0.21
_exptl_crystal_size_min 0.18
_refine_diff_density_max 0.700
_refine_diff_density_min -0.211
_refine_diff_density_rms 0.053
_refine_ls_extinction_method none
_refine_ls_goodness_of_fit_ref 1.095
_refine_ls_hydrogen_treatment refall
_refine_ls_matrix_type full
_refine_ls_number_parameters 343
_refine_ls_number_reflns 3376
_refine_ls_number_restraints 1
_refine_ls_restrained_S_all 1.096
_refine_ls_R_factor_all 0.0844
_refine_ls_R_factor_gt 0.0652
_refine_ls_shift/su_max 0.000
_refine_ls_shift/su_mean 0.000
_refine_ls_structure_factor_coef Fsqd
_refine_ls_weighting_details 'w=1/[\s^2^(Fo^2^)+(0.0618P)^2^+5.8103P] where P=(Fo^2^+2Fc^2^)/3'
_refine_ls_weighting_scheme calc
_refine_ls_wR_factor_gt 0.1571
_refine_ls_wR_factor_ref 0.1646
_reflns_Friedel_coverage 0.000
_reflns_number_gt 2682
_reflns_number_total 3376
_reflns_threshold_expression 'I > 2\s(I)'
_cod_data_source_file c6ob01216g3.cif
_cod_data_source_block shelx
_cod_depositor_comments 'Adding full bibliography for 7155247.cif.'
_cod_database_code 7155247
_shelx_space_group_comment
;
The symmetry employed for this shelxl refinement is uniquely defined
by the following loop, which should always be used as a source of
symmetry information in preference to the above space-group names.
They are only intended as comments.
;
_shelxl_version_number 2013-4
_solvent_exptl_crystal_recrystallization_method dichloromethane

loop_
_space_group_symop_operation_xyz
'x, y, z'
'-x+1/2, -y, z+1/2'
'-x, y+1/2, -z+1/2'
'x+1/2, -y+1/2, -z'
'-x, -y, -z'
'x-1/2, y, -z-1/2'
'x, -y-1/2, z-1/2'
'-x-1/2, y-1/2, z'

loop_
_atom_site_label
_atom_site_type_symbol
_atom_site_fract_x
_atom_site_fract_y
_atom_site_fract_z
_atom_site_U_iso_or_equiv
_atom_site_adp_type
_atom_site_occupancy
_atom_site_site_symmetry_order
_atom_site_calc_flag
_atom_site_refinement_flags_posn
C12 C 0.8285(3) 0.24705(16) 0.23172(14) 0.0358(7) Uani 1 1 d .
H12 H 0.760(3) 0.3193(12) 0.4512(11) 0.008(6) Uiso 1 1 d .
H13 H 0.647(3) 0.3342(16) 0.1830(17) 0.039(9) Uiso 1 1 d .
H17 H 0.457(3) 0.4328(15) 0.1368(15) 0.033(8) Uiso 1 1 d .
H16 H 0.291(3) 0.5238(14) 0.1360(14) 0.021(7) Uiso 1 1 d .
H8 H 0.705(3) 0.2438(16) 0.5630(15) 0.037(8) Uiso 1 1 d .
H11 H 0.462(3) 0.3197(17) 0.4398(17) 0.046(9) Uiso 1 1 d .
H2 H 1.059(3) 0.1927(16) 0.2026(16) 0.037(8) Uiso 1 1 d .
H15 H 0.214(3) 0.5671(17) 0.2220(15) 0.033(9) Uiso 1 1 d .
H10 H 0.411(3) 0.3002(12) 0.5915(16) 0.044(9) Uiso 1 1 d D
H4 H 0.440(4) 0.1980(18) 0.4138(18) 0.053(10) Uiso 1 1 d .
H7 H 0.742(4) 0.121(2) 0.5753(19) 0.063(11) Uiso 1 1 d .
H14 H 0.276(3) 0.5355(18) 0.3313(17) 0.046(9) Uiso 1 1 d .
H18 H 0.469(3) 0.4531(17) 0.3911(18) 0.045(9) Uiso 1 1 d .
H3 H 0.959(4) 0.126(2) 0.2149(19) 0.060(11) Uiso 1 1 d .
H5 H 0.470(4) 0.075(2) 0.430(2) 0.077(13) Uiso 1 1 d .
H6 H 0.632(4) 0.0387(19) 0.5100(17) 0.055(10) Uiso 1 1 d .
H9 H 0.455(3) 0.3878(18) 0.6122(18) 0.047(10) Uiso 1 1 d .
H1 H 1.072(4) 0.148(2) 0.274(2) 0.072(13) Uiso 1 1 d .
O3 O 0.9114(2) 0.21149(11) 0.26968(10) 0.0405(6) Uani 1 1 d .
O1 O 0.6757(2) 0.41512(10) 0.46002(10) 0.0403(6) Uani 1 1 d .
N2 N 0.7426(3) 0.29922(12) 0.33222(11) 0.0304(6) Uani 1 1 d .
N1 N 0.4755(3) 0.43525(13) 0.34899(12) 0.0331(6) Uani 1 1 d .
O2 O 0.6180(3) 0.47571(12) 0.54782(11) 0.0514(7) Uani 1 1 d .
C7 C 0.5640(3) 0.38269(14) 0.25962(14) 0.0303(7) Uani 1 1 d .
C1 C 0.4653(3) 0.43287(15) 0.23789(14) 0.0319(7) Uani 1 1 d .
C10 C 0.5690(3) 0.38570(14) 0.32863(13) 0.0288(7) Uani 1 1 d .
C9 C 0.7363(3) 0.29596(15) 0.26637(13) 0.0309(7) Uani 1 1 d .
C8 C 0.6503(3) 0.33588(16) 0.22868(15) 0.0339(7) Uani 1 1 d .
C19 C 0.5673(3) 0.23110(14) 0.48693(13) 0.0291(7) Uani 1 1 d .
C11 C 0.6597(3) 0.34316(14) 0.36324(13) 0.0296(7) Uani 1 1 d .
C6 C 0.4129(3) 0.46419(14) 0.29518(15) 0.0319(7) Uani 1 1 d .
C14 C 0.6697(3) 0.34216(14) 0.43674(14) 0.0312(7) Uani 1 1 d .
O4 O 0.8291(3) 0.24212(18) 0.17300(12) 0.0719(9) Uani 1 1 d .
C20 C 0.4991(3) 0.18191(17) 0.44951(15) 0.0382(8) Uani 1 1 d .
C5 C 0.3116(3) 0.51559(17) 0.29117(17) 0.0393(8) Uani 1 1 d .
C23 C 0.6777(4) 0.13648(18) 0.54357(16) 0.0423(8) Uani 1 1 d .
C15 C 0.5474(3) 0.30864(15) 0.47293(14) 0.0308(7) Uani 1 1 d .
C4 C 0.2674(4) 0.53495(18) 0.23100(18) 0.0439(8) Uani 1 1 d .
C24 C 0.6564(3) 0.20782(17) 0.53469(15) 0.0363(7) Uani 1 1 d .
C2 C 0.4179(3) 0.45396(17) 0.17696(16) 0.0368(7) Uani 1 1 d .
C16 C 0.5322(3) 0.35667(16) 0.53099(14) 0.0380(8) Uani 1 1 d .
C17 C 0.6094(4) 0.42172(16) 0.51682(14) 0.0378(8) Uani 1 1 d .
C3 C 0.3200(3) 0.50496(18) 0.17329(18) 0.0424(8) Uani 1 1 d .
C13 C 1.0062(4) 0.16601(19) 0.23615(19) 0.0466(9) Uani 1 1 d .
C18 C 0.4608(4) 0.3482(2) 0.58541(17) 0.0551(10) Uani 1 1 d D
C21 C 0.5197(4) 0.11064(18) 0.45928(18) 0.0480(9) Uani 1 1 d .
C22 C 0.6095(4) 0.08775(18) 0.50591(17) 0.0457(9) Uani 1 1 d .

loop_
_atom_site_aniso_label
_atom_site_aniso_U_11
_atom_site_aniso_U_22
_atom_site_aniso_U_33
_atom_site_aniso_U_23
_atom_site_aniso_U_13
_atom_site_aniso_U_12
C12 0.0374(17) 0.0399(17) 0.0300(17) -0.0071(14) 0.0076(14) -0.0051(15)
O3 0.0506(14) 0.0371(12) 0.0338(12) -0.0010(9) 0.0106(10) 0.0061(10)
O1 0.0637(15) 0.0299(11) 0.0273(11) -0.0076(9) 0.0110(10) -0.0097(10)
N2 0.0411(14) 0.0261(12) 0.0241(12) -0.0046(10) 0.0100(11) -0.0071(11)
N1 0.0437(15) 0.0288(13) 0.0269(14) -0.0047(11) 0.0108(12) -0.0017(12)
O2 0.0804(18) 0.0375(13) 0.0362(13) -0.0177(10) 0.0083(12) -0.0008(12)
C7 0.0363(16) 0.0265(14) 0.0281(15) -0.0039(12) 0.0082(13) -0.0077(13)
C1 0.0330(16) 0.0309(15) 0.0319(16) -0.0048(13) 0.0075(13) -0.0104(13)
C10 0.0371(16) 0.0239(14) 0.0254(15) -0.0066(12) 0.0116(12) -0.0095(13)
C9 0.0378(16) 0.0316(15) 0.0232(15) -0.0022(12) 0.0080(13) -0.0051(13)
C8 0.0406(18) 0.0385(17) 0.0226(16) -0.0084(13) 0.0115(13) -0.0097(14)
C19 0.0364(16) 0.0292(15) 0.0217(14) 0.0029(12) 0.0026(12) -0.0002(13)
C11 0.0437(17) 0.0193(13) 0.0257(15) -0.0010(11) 0.0101(13) -0.0064(13)
C6 0.0324(16) 0.0228(14) 0.0406(17) -0.0074(13) 0.0093(14) -0.0080(12)
C14 0.0451(19) 0.0221(14) 0.0264(15) -0.0059(12) 0.0085(13) -0.0045(13)
O4 0.0675(18) 0.119(2) 0.0296(14) -0.0238(14) 0.0014(12) 0.0447(18)
C20 0.0468(19) 0.0375(18) 0.0303(17) -0.0011(14) -0.0070(15) 0.0033(15)
C5 0.0399(18) 0.0362(17) 0.0417(19) -0.0098(15) 0.0050(15) -0.0058(15)
C23 0.0425(19) 0.048(2) 0.0366(18) 0.0131(16) -0.0025(15) 0.0067(16)
C15 0.0400(17) 0.0308(15) 0.0217(15) 0.0007(12) 0.0015(13) 0.0026(13)
C4 0.0325(18) 0.0343(18) 0.065(2) -0.0049(17) -0.0016(17) 0.0023(15)
C24 0.0412(18) 0.0383(18) 0.0292(16) 0.0056(14) -0.0057(14) -0.0031(15)
C2 0.0302(16) 0.0429(18) 0.0374(18) -0.0049(15) 0.0040(14) -0.0064(14)
C16 0.0491(19) 0.0377(17) 0.0273(16) -0.0007(13) 0.0054(14) 0.0032(15)
C17 0.055(2) 0.0348(17) 0.0234(15) -0.0063(13) -0.0001(14) 0.0077(15)
C3 0.0394(19) 0.0451(19) 0.043(2) -0.0011(16) -0.0036(16) -0.0055(16)
C13 0.050(2) 0.0380(19) 0.052(2) -0.0019(17) 0.0186(19) 0.0042(17)
C18 0.080(3) 0.054(2) 0.0317(19) -0.0065(17) 0.0193(18) -0.004(2)
C21 0.061(2) 0.0338(18) 0.049(2) -0.0034(16) -0.0075(18) -0.0007(17)
C22 0.059(2) 0.0306(18) 0.048(2) 0.0077(15) 0.0053(18) 0.0052(16)

loop_
_atom_type_symbol
_atom_type_description
_atom_type_scat_dispersion_real
_atom_type_scat_dispersion_imag
_atom_type_scat_source
C C 0.0033 0.0016 'International Tables Vol C Tables 4.2.6.8 and 6.1.1.4'
H H 0.0000 0.0000 'International Tables Vol C Tables 4.2.6.8 and 6.1.1.4'
N N 0.0061 0.0033 'International Tables Vol C Tables 4.2.6.8 and 6.1.1.4'
O O 0.0106 0.0060 'International Tables Vol C Tables 4.2.6.8 and 6.1.1.4'

loop_
_geom_angle_atom_site_label_1
_geom_angle_atom_site_label_2
_geom_angle_atom_site_label_3
_geom_angle
O4 C12 O3 123.2(3)
O4 C12 C9 122.0(3)
O3 C12 C9 114.8(2)
C12 O3 C13 115.3(3)
C17 O1 C14 110.6(2)
C11 N2 C9 118.6(3)
C6 N1 C10 109.2(2)
C8 C7 C10 117.5(3)
C8 C7 C1 134.6(3)
C10 C7 C1 107.9(2)
C2 C1 C6 120.1(3)
C2 C1 C7 134.3(3)
C6 C1 C7 105.7(3)
N1 C10 C11 131.8(3)
N1 C10 C7 107.8(3)
C11 C10 C7 120.4(3)
N2 C9 C8 124.3(3)
N2 C9 C12 118.6(3)
C8 C9 C12 117.0(2)
C9 C8 C7 118.4(3)
C20 C19 C24 118.8(3)
C20 C19 C15 119.4(3)
C24 C19 C15 121.8(3)
N2 C11 C10 120.8(3)
N2 C11 C14 115.4(3)
C10 C11 C14 123.7(3)
N1 C6 C5 130.2(3)
N1 C6 C1 109.5(3)
C5 C6 C1 120.4(3)
O1 C14 C11 108.3(2)
O1 C14 C15 105.3(2)
C11 C14 C15 115.6(3)
C19 C20 C21 120.8(3)
C4 C5 C6 118.1(3)
C22 C23 C24 120.8(3)
C16 C15 C19 117.0(2)
C16 C15 C14 101.8(2)
C19 C15 C14 113.0(2)
C5 C4 C3 122.2(3)
C23 C24 C19 120.1(3)
C3 C2 C1 119.3(3)
C18 C16 C17 122.5(3)
C18 C16 C15 129.9(3)
C17 C16 C15 107.5(2)
O2 C17 O1 120.1(3)
O2 C17 C16 129.9(3)
O1 C17 C16 109.9(2)
C2 C3 C4 119.9(3)
C22 C21 C20 120.3(3)
C21 C22 C23 119.2(3)

loop_
_geom_bond_atom_site_label_1
_geom_bond_atom_site_label_2
_geom_bond_distance
C12 O4 1.207(4)
C12 O3 1.315(4)
C12 C9 1.482(4)
O3 C13 1.446(4)
O1 C17 1.340(4)
O1 C14 1.470(3)
N2 C11 1.330(4)
N2 C9 1.353(4)
N1 C6 1.378(4)
N1 C10 1.382(4)
O2 C17 1.211(4)
C7 C8 1.385(4)
C7 C10 1.417(4)
C7 C1 1.433(4)
C1 C2 1.392(4)
C1 C6 1.415(4)
C10 C11 1.398(4)
C9 C8 1.374(4)
C19 C20 1.384(4)
C19 C24 1.387(4)
C19 C15 1.517(4)
C11 C14 1.510(4)
C6 C5 1.398(4)
C14 C15 1.551(4)
C20 C21 1.386(5)
C5 C4 1.359(5)
C23 C22 1.381(5)
C23 C24 1.386(5)
C15 C16 1.508(4)
C4 C3 1.412(5)
C2 C3 1.370(5)
C16 C18 1.328(5)
C16 C17 1.481(5)
C21 C22 1.373(5)
